data_2019686
loop_
_publ_author_name
'Pourayoubi, Mehrdad'
'Tarahhomi, Atekeh'
'Rheingold, Arnold L.'
'Golen, James A.'

_publ_section_title
;
 Three new phosphoric triamides with a [C(O)NH]P(O)[N(C)(C)]~2~ skeleton:
 a database analysis of C---N---C and P---N---C bond angles
;
_journal_coeditor_code UK3104
_journal_issue 10
_journal_name_full 'Acta Crystallographica Section C'
_journal_page_first 998
_journal_page_last 1002
_journal_paper_doi 10.1107/S2053229614020488
_journal_volume 70
_journal_year 2014
_chemical_formula_iupac 'C21 H33 F N3 O2 P'
_chemical_formula_moiety 'C21 H33 F N3 O2 P'
_chemical_formula_sum 'C21 H33 F N3 O2 P'
_chemical_formula_weight 409.47
_chemical_name_systematic
;
N,N'-dicyclohexyl-N''-(2-fluorobenzoyl)-N,N'-dimethylphosphoric triamide
;
_space_group_IT_number 2
_symmetry_cell_setting triclinic
_symmetry_space_group_name_Hall '-P 1'
_symmetry_space_group_name_H-M 'P -1'
_atom_sites_solution_hydrogens geom
_atom_sites_solution_primary direct
_atom_sites_solution_secondary difmap
_audit_creation_method SHELXL97
_cell_angle_alpha 67.9150(10)
_cell_angle_beta 77.9020(10)
_cell_angle_gamma 79.9780(10)
_cell_formula_units_Z 2
_cell_length_a 10.3245(2)
_cell_length_b 10.5131(2)
_cell_length_c 11.3253(2)
_cell_measurement_reflns_used 8116
_cell_measurement_temperature 90(2)
_cell_measurement_theta_max 68.17
_cell_measurement_theta_min 4.27
_cell_volume 1107.61(4)
_computing_cell_refinement 'SAINT (Bruker, 2005)'
_computing_data_collection 'APEX2 (Bruker, 2005)'
_computing_data_reduction 'SAINT (Bruker, 2005)'
_computing_molecular_graphics 'SHELXTL (Sheldrick, 2008)'
_computing_publication_material
;
SHELXTL (Sheldrick, 2008) and enCIFer (Allen <i>et al.</i>,
2004)
;
_computing_structure_refinement 'SHELXL97 (Sheldrick, 2008)'
_computing_structure_solution 'SHELXS97 (Sheldrick, 2008)'
_diffrn_ambient_temperature 90(2)
_diffrn_measured_fraction_theta_full 0.942
_diffrn_measured_fraction_theta_max 0.942
_diffrn_measurement_device_type 'Bruker APEXII CCD area-detector'
_diffrn_measurement_method '\f and \w scans'
_diffrn_radiation_monochromator graphite
_diffrn_radiation_source 'fine-focus sealed tube'
_diffrn_radiation_type CuK\a
_diffrn_radiation_wavelength 1.54178
_diffrn_reflns_av_R_equivalents 0.0237
_diffrn_reflns_av_sigmaI/netI 0.0265
_diffrn_reflns_limit_h_max 12
_diffrn_reflns_limit_h_min -12
_diffrn_reflns_limit_k_max 12
_diffrn_reflns_limit_k_min -11
_diffrn_reflns_limit_l_max 13
_diffrn_reflns_limit_l_min -13
_diffrn_reflns_number 10794
_diffrn_reflns_theta_full 68.16
_diffrn_reflns_theta_max 68.16
_diffrn_reflns_theta_min 4.27
_exptl_absorpt_coefficient_mu 1.339
_exptl_absorpt_correction_T_max 0.8778
_exptl_absorpt_correction_T_min 0.8244
_exptl_absorpt_correction_type multi-scan
_exptl_absorpt_process_details '(SADABS; Sheldrick, 2004)'
_exptl_crystal_colour colourless
_exptl_crystal_density_diffrn 1.228
_exptl_crystal_density_method 'not measured'
_exptl_crystal_description block
_exptl_crystal_F_000 440
_exptl_crystal_size_max 0.15
_exptl_crystal_size_mid 0.15
_exptl_crystal_size_min 0.10
_refine_diff_density_max 0.333
_refine_diff_density_min -0.434
_refine_ls_extinction_method none
_refine_ls_goodness_of_fit_ref 1.039
_refine_ls_hydrogen_treatment mixed
_refine_ls_matrix_type full
_refine_ls_number_parameters 292
_refine_ls_number_reflns 3824
_refine_ls_number_restraints 2
_refine_ls_restrained_S_all 1.039
_refine_ls_R_factor_all 0.0393
_refine_ls_R_factor_gt 0.0386
_refine_ls_shift/su_max 0.001
_refine_ls_shift/su_mean 0.000
_refine_ls_structure_factor_coef Fsqd
_refine_ls_weighting_details 'calc w = 1/[\s^2^(Fo^2^)+(0.0581P)^2^+0.4562P] where P=(Fo^2^+2Fc^2^)/3'
_refine_ls_weighting_scheme calc
_refine_ls_wR_factor_gt 0.1018
_refine_ls_wR_factor_ref 0.1025
_reflns_number_gt 3710
_reflns_number_total 3824
_reflns_threshold_expression I>2\s(I)
_cod_data_source_file uk3104sup1.cif
_cod_data_source_block III
_cod_original_sg_symbol_H-M P-1
_cod_database_code 2019686
_cod_database_fobs_code 2019686

loop_
_symmetry_equiv_pos_as_xyz
'x, y, z'
'-x, -y, -z'

loop_
_atom_site_type_symbol
_atom_site_label
_atom_site_fract_x
_atom_site_fract_y
_atom_site_fract_z
_atom_site_U_iso_or_equiv
_atom_site_adp_type
_atom_site_calc_flag
_atom_site_refinement_flags
_atom_site_occupancy
_atom_site_symmetry_multiplicity
_atom_site_disorder_assembly
_atom_site_disorder_group
P P1 0.42479(3) 0.43096(3) 0.20706(3) 0.01861(12) Uani d . 1 1 . .
O O1 0.65592(10) 0.41228(13) 0.34616(10) 0.0344(3) Uani d . 1 1 A .
O O2 0.35132(9) 0.49988(10) 0.09619(9) 0.0228(2) Uani d . 1 1 . .
N N1 0.57694(11) 0.48747(12) 0.15539(11) 0.0205(3) Uani d D 1 1 A .
H H1N 0.6021(16) 0.5136(17) 0.0729(9) 0.025 Uiso d D 1 1 . .
N N2 0.34610(11) 0.46790(12) 0.33325(10) 0.0204(3) Uani d . 1 1 . .
N N3 0.44984(12) 0.26222(12) 0.25788(12) 0.0260(3) Uani d . 1 1 . .
C C7 0.67042(13) 0.47474(16) 0.23001(13) 0.0243(3) Uani d D 1 1 . .
F F1A 0.93376(15) 0.3704(2) 0.27751(16) 0.0495(6) Uani d P 0.644(4) 1 A 1
C C1A 0.7894(4) 0.5529(7) 0.1528(6) 0.0239(13) Uani d P 0.644(4) 1 A 1
C C2A 0.9190(3) 0.4988(5) 0.1831(4) 0.0288(8) Uani d P 0.644(4) 1 A 1
C C3A 1.0324(2) 0.5616(6) 0.1187(4) 0.0313(7) Uani d P 0.644(4) 1 A 1
H H3A 1.1171 0.5205 0.1424 0.038 Uiso calc PR 0.644(4) 1 A 1
C C4A 1.0197(3) 0.6860(5) 0.0188(4) 0.0378(8) Uani d P 0.644(4) 1 A 1
H H4A 1.0966 0.7317 -0.0271 0.045 Uiso calc PR 0.644(4) 1 A 1
C C5A 0.8955(4) 0.7452(4) -0.0155(4) 0.0360(7) Uani d P 0.644(4) 1 A 1
H H5A 0.8869 0.8311 -0.0842 0.043 Uiso calc PR 0.644(4) 1 A 1
C C6A 0.7862(6) 0.6782(6) 0.0508(6) 0.0283(12) Uani d P 0.644(4) 1 A 1
H H6A 0.7023 0.7199 0.0255 0.034 Uiso calc PR 0.644(4) 1 A 1
F F1B 0.6933(3) 0.7324(3) 0.0201(3) 0.0346(9) Uani d P 0.356(4) 1 A 2
C C1B 0.8032(9) 0.5289(12) 0.1680(11) 0.023(3) Uiso d PD 0.356(4) 1 A 2
C C2B 0.8019(15) 0.6499(14) 0.0701(14) 0.032(3) Uiso d P 0.356(4) 1 A 2
C C3B 0.9283(9) 0.7065(7) 0.0119(6) 0.0302(17) Uiso d P 0.356(4) 1 A 2
H H3B 0.9336 0.7930 -0.0569 0.036 Uiso calc PR 0.356(4) 1 A 2
C C4B 1.0385(7) 0.6309(8) 0.0598(8) 0.0260(16) Uiso d P 0.356(4) 1 A 2
H H4B 1.1223 0.6654 0.0216 0.031 Uiso calc PR 0.356(4) 1 A 2
C C5B 1.0349(6) 0.5069(6) 0.1606(6) 0.0258(15) Uiso d P 0.356(4) 1 A 2
H H5B 1.1142 0.4571 0.1919 0.031 Uiso calc PR 0.356(4) 1 A 2
C C6B 0.9124(7) 0.4562(7) 0.2155(7) 0.0217(18) Uiso d P 0.356(4) 1 A 2
H H6B 0.9062 0.3710 0.2858 0.026 Uiso calc PR 0.356(4) 1 A 2
C C8 0.27088(13) 0.60618(14) 0.31331(13) 0.0212(3) Uani d . 1 1 . .
H H8A 0.2491 0.6433 0.2237 0.025 Uiso calc R 1 1 . .
C C9 0.35276(15) 0.70709(16) 0.32442(15) 0.0300(3) Uani d . 1 1 . .
H H9A 0.4346 0.7167 0.2594 0.036 Uiso calc R 1 1 . .
H H9B 0.3796 0.6709 0.4110 0.036 Uiso calc R 1 1 . .
C C10 0.2724(2) 0.84849(18) 0.30331(18) 0.0447(5) Uani d . 1 1 . .
H H10A 0.3253 0.9108 0.3163 0.054 Uiso calc R 1 1 . .
H H10B 0.2544 0.8891 0.2133 0.054 Uiso calc R 1 1 . .
C C11 0.1409(2) 0.83783(18) 0.39551(18) 0.0455(5) Uani d . 1 1 . .
H H11A 0.1587 0.8066 0.4852 0.055 Uiso calc R 1 1 . .
H H11B 0.0893 0.9300 0.3760 0.055 Uiso calc R 1 1 . .
C C12 0.06011(17) 0.73717(18) 0.38358(18) 0.0393(4) Uani d . 1 1 . .
H H12A 0.0351 0.7729 0.2963 0.047 Uiso calc R 1 1 . .
H H12B -0.0228 0.7286 0.4472 0.047 Uiso calc R 1 1 . .
C C13 0.13923(14) 0.59522(16) 0.40678(15) 0.0274(3) Uani d . 1 1 . .
H H13A 0.0860 0.5325 0.3948 0.033 Uiso calc R 1 1 . .
H H13B 0.1575 0.5557 0.4967 0.033 Uiso calc R 1 1 . .
C C14 0.36563(14) 0.38265(16) 0.46596(13) 0.0268(3) Uani d . 1 1 . .
H H14A 0.3909 0.4397 0.5071 0.040 Uiso calc R 1 1 . .
H H14B 0.4364 0.3076 0.4647 0.040 Uiso calc R 1 1 . .
H H14C 0.2826 0.3438 0.5147 0.040 Uiso calc R 1 1 . .
C C15 0.57431(14) 0.18274(15) 0.22067(14) 0.0269(3) Uani d . 1 1 . .
H H15A 0.6429 0.2493 0.1778 0.032 Uiso calc R 1 1 . .
C C16 0.62556(17) 0.07397(18) 0.34002(15) 0.0364(4) Uani d . 1 1 . .
H H16A 0.5592 0.0071 0.3867 0.044 Uiso calc R 1 1 . .
H H16B 0.6378 0.1192 0.3988 0.044 Uiso calc R 1 1 . .
C C17 0.75812(19) -0.00234(19) 0.30104(17) 0.0434(4) Uani d . 1 1 . .
H H17A 0.8263 0.0635 0.2605 0.052 Uiso calc R 1 1 . .
H H17B 0.7884 -0.0743 0.3790 0.052 Uiso calc R 1 1 . .
C C18 0.7439(2) -0.06916(19) 0.20670(17) 0.0443(5) Uani d . 1 1 . .
H H18A 0.6812 -0.1405 0.2496 0.053 Uiso calc R 1 1 . .
H H18B 0.8314 -0.1150 0.1805 0.053 Uiso calc R 1 1 . .
C C19 0.69255(17) 0.03868(17) 0.08707(16) 0.0364(4) Uani d . 1 1 . .
H H19A 0.6789 -0.0078 0.0298 0.044 Uiso calc R 1 1 . .
H H19B 0.7601 0.1039 0.0390 0.044 Uiso calc R 1 1 . .
C C20 0.56113(16) 0.11894(16) 0.12340(15) 0.0315(3) Uani d . 1 1 . .
H H20A 0.5347 0.1929 0.0447 0.038 Uiso calc R 1 1 . .
H H20B 0.4904 0.0559 0.1609 0.038 Uiso calc R 1 1 . .
C C21 0.32908(15) 0.18998(16) 0.30808(15) 0.0309(3) Uani d . 1 1 . .
H H21A 0.3470 0.1031 0.3786 0.046 Uiso calc R 1 1 . .
H H21B 0.3029 0.1704 0.2388 0.046 Uiso calc R 1 1 . .
H H21C 0.2568 0.2483 0.3403 0.046 Uiso calc R 1 1 . .

loop_
_atom_site_aniso_label
_atom_site_aniso_U_11
_atom_site_aniso_U_22
_atom_site_aniso_U_33
_atom_site_aniso_U_12
_atom_site_aniso_U_13
_atom_site_aniso_U_23
P1 0.01483(18) 0.0215(2) 0.02007(19) -0.00204(13) -0.00211(13) -0.00817(14)
O1 0.0238(5) 0.0568(7) 0.0235(5) 0.0006(5) -0.0065(4) -0.0160(5)
O2 0.0162(5) 0.0314(5) 0.0229(5) -0.0026(4) -0.0020(4) -0.0124(4)
N1 0.0166(5) 0.0267(6) 0.0189(5) -0.0031(4) -0.0023(4) -0.0088(5)
N2 0.0191(5) 0.0209(6) 0.0197(6) -0.0001(4) -0.0032(4) -0.0064(4)
N3 0.0210(6) 0.0222(6) 0.0328(7) -0.0019(5) 0.0019(5) -0.0109(5)
C7 0.0173(6) 0.0335(8) 0.0267(7) 0.0017(6) -0.0052(5) -0.0167(6)
F1A 0.0250(8) 0.0795(15) 0.0417(10) 0.0101(8) -0.0117(6) -0.0223(10)
C1A 0.0099(15) 0.042(3) 0.031(3) 0.0050(17) -0.0085(14) -0.026(2)
C2A 0.0194(15) 0.041(2) 0.0303(18) -0.0020(15) -0.0071(12) -0.0168(17)
C3A 0.0162(13) 0.049(2) 0.0371(19) -0.0017(13) -0.0069(12) -0.024(2)
C4A 0.0237(17) 0.056(2) 0.045(2) -0.0200(16) 0.0094(14) -0.031(2)
C5A 0.0313(19) 0.0385(18) 0.0416(17) -0.0121(15) 0.0025(15) -0.0184(16)
C6A 0.028(3) 0.028(3) 0.031(3) -0.009(2) 0.0014(19) -0.013(2)
F1B 0.0277(17) 0.0334(15) 0.0424(16) -0.0083(12) -0.0069(11) -0.0099(12)
C8 0.0205(7) 0.0213(7) 0.0219(6) 0.0002(5) -0.0041(5) -0.0083(5)
C9 0.0314(8) 0.0298(8) 0.0312(8) -0.0100(6) 0.0016(6) -0.0140(6)
C10 0.0621(12) 0.0252(8) 0.0460(10) -0.0108(8) 0.0059(9) -0.0164(7)
C11 0.0579(12) 0.0293(9) 0.0454(10) 0.0058(8) 0.0019(8) -0.0185(8)
C12 0.0310(8) 0.0384(9) 0.0441(9) 0.0105(7) -0.0027(7) -0.0174(7)
C13 0.0204(7) 0.0287(8) 0.0332(8) -0.0004(6) -0.0016(6) -0.0134(6)
C14 0.0257(7) 0.0300(8) 0.0198(7) 0.0024(6) -0.0028(5) -0.0059(6)
C15 0.0245(7) 0.0248(7) 0.0284(7) 0.0018(6) 0.0004(6) -0.0106(6)
C16 0.0403(9) 0.0360(9) 0.0282(8) 0.0088(7) -0.0046(7) -0.0120(7)
C17 0.0446(10) 0.0419(10) 0.0358(9) 0.0176(8) -0.0100(7) -0.0126(7)
C18 0.0499(11) 0.0341(9) 0.0405(9) 0.0145(8) -0.0027(8) -0.0143(7)
C19 0.0421(9) 0.0317(8) 0.0327(8) 0.0038(7) 0.0005(7) -0.0151(7)
C20 0.0347(8) 0.0280(8) 0.0299(8) 0.0008(6) -0.0019(6) -0.0115(6)
C21 0.0282(8) 0.0247(7) 0.0371(8) -0.0055(6) 0.0038(6) -0.0114(6)

loop_
_atom_type_symbol
_atom_type_description
_atom_type_scat_dispersion_real
_atom_type_scat_dispersion_imag
_atom_type_scat_source
C C 0.0181 0.0091 'International Tables Vol C Tables 4.2.6.8 and 6.1.1.4'
H H 0.0000 0.0000 'International Tables Vol C Tables 4.2.6.8 and 6.1.1.4'
N N 0.0311 0.0180 'International Tables Vol C Tables 4.2.6.8 and 6.1.1.4'
O O 0.0492 0.0322 'International Tables Vol C Tables 4.2.6.8 and 6.1.1.4'
F F 0.0727 0.0534 'International Tables Vol C Tables 4.2.6.8 and 6.1.1.4'
P P 0.2955 0.4335 'International Tables Vol C Tables 4.2.6.8 and 6.1.1.4'

loop_
_geom_angle_atom_site_label_1
_geom_angle_atom_site_label_2
_geom_angle_atom_site_label_3
_geom_angle
_geom_angle_publ_flag
O2 P1 N2 110.71(5) yes
O2 P1 N3 117.00(6) yes
N2 P1 N3 105.12(6) yes
O2 P1 N1 105.47(5) yes
N2 P1 N1 112.52(6) yes
N3 P1 N1 106.11(6) yes
C7 N1 P1 126.82(10) ?
C7 N1 H1N 117.4(11) ?
P1 N1 H1N 114.9(11) ?
C14 N2 C8 116.85(11) yes
C14 N2 P1 123.33(9) yes
C8 N2 P1 118.80(9) yes
C21 N3 C15 117.08(12) yes
C21 N3 P1 115.59(9) yes
C15 N3 P1 124.43(10) yes
O1 C7 N1 123.16(13) ?
O1 C7 C1B 116.5(5) ?
N1 C7 C1B 120.1(5) ?
O1 C7 C1A 124.4(3) ?
N1 C7 C1A 112.3(3) ?
C1B C7 C1A 10.7(6) ?
C6A C1A C2A 113.6(4) ?
C6A C1A C7 126.3(4) ?
C2A C1A C7 120.1(5) ?
C3A C2A F1A 117.5(3) ?
C3A C2A C1A 124.3(4) ?
F1A C2A C1A 118.0(4) ?
C2A C3A C4A 118.0(3) ?
C2A C3A H3A 121.0 ?
C4A C3A H3A 121.0 ?
C3A C4A C5A 120.6(3) ?
C3A C4A H4A 119.7 ?
C5A C4A H4A 119.7 ?
C6A C5A C4A 119.1(5) ?
C6A C5A H5A 120.5 ?
C4A C5A H5A 120.5 ?
C5A C6A C1A 124.4(6) ?
C5A C6A H6A 117.8 ?
C1A C6A H6A 117.8 ?
C2B C1B C6B 124.7(9) ?
C2B C1B C7 116.5(11) ?
C6B C1B C7 118.8(8) ?
C1B C2B F1B 127.8(13) ?
C1B C2B C3B 117.4(11) ?
F1B C2B C3B 114.7(11) ?
C4B C3B C2B 117.2(8) ?
C4B C3B H3B 121.4 ?
C2B C3B H3B 121.4 ?
C3B C4B C5B 123.3(7) ?
C3B C4B H4B 118.4 ?
C5B C4B H4B 118.4 ?
C4B C5B C6B 118.2(7) ?
C4B C5B H5B 120.9 ?
C6B C5B H5B 120.9 ?
C1B C6B C5B 119.1(7) ?
C1B C6B H6B 120.4 ?
C5B C6B H6B 120.4 ?
N2 C8 C9 112.02(11) ?
N2 C8 C13 110.67(11) ?
C9 C8 C13 111.09(12) ?
N2 C8 H8A 107.6 ?
C9 C8 H8A 107.6 ?
C13 C8 H8A 107.6 ?
C8 C9 C10 110.66(14) ?
C8 C9 H9A 109.5 ?
C10 C9 H9A 109.5 ?
C8 C9 H9B 109.5 ?
C10 C9 H9B 109.5 ?
H9A C9 H9B 108.1 ?
C11 C10 C9 111.55(14) ?
C11 C10 H10A 109.3 ?
C9 C10 H10A 109.3 ?
C11 C10 H10B 109.3 ?
C9 C10 H10B 109.3 ?
H10A C10 H10B 108.0 ?
C12 C11 C10 110.89(15) ?
C12 C11 H11A 109.5 ?
C10 C11 H11A 109.5 ?
C12 C11 H11B 109.5 ?
C10 C11 H11B 109.5 ?
H11A C11 H11B 108.0 ?
C11 C12 C13 111.01(14) ?
C11 C12 H12A 109.4 ?
C13 C12 H12A 109.4 ?
C11 C12 H12B 109.4 ?
C13 C12 H12B 109.4 ?
H12A C12 H12B 108.0 ?
C12 C13 C8 110.61(13) ?
C12 C13 H13A 109.5 ?
C8 C13 H13A 109.5 ?
C12 C13 H13B 109.5 ?
C8 C13 H13B 109.5 ?
H13A C13 H13B 108.1 ?
N2 C14 H14A 109.5 ?
N2 C14 H14B 109.5 ?
H14A C14 H14B 109.5 ?
N2 C14 H14C 109.5 ?
H14A C14 H14C 109.5 ?
H14B C14 H14C 109.5 ?
N3 C15 C20 113.11(12) ?
N3 C15 C16 110.87(12) ?
C20 C15 C16 111.50(13) ?
N3 C15 H15A 107.0 ?
C20 C15 H15A 107.0 ?
C16 C15 H15A 107.0 ?
C15 C16 C17 110.48(13) ?
C15 C16 H16A 109.6 ?
C17 C16 H16A 109.6 ?
C15 C16 H16B 109.6 ?
C17 C16 H16B 109.6 ?
H16A C16 H16B 108.1 ?
C18 C17 C16 110.94(15) ?
C18 C17 H17A 109.5 ?
C16 C17 H17A 109.5 ?
C18 C17 H17B 109.5 ?
C16 C17 H17B 109.5 ?
H17A C17 H17B 108.0 ?
C17 C18 C19 110.80(14) ?
C17 C18 H18A 109.5 ?
C19 C18 H18A 109.5 ?
C17 C18 H18B 109.5 ?
C19 C18 H18B 109.5 ?
H18A C18 H18B 108.1 ?
C18 C19 C20 111.47(13) ?
C18 C19 H19A 109.3 ?
C20 C19 H19A 109.3 ?
C18 C19 H19B 109.3 ?
C20 C19 H19B 109.3 ?
H19A C19 H19B 108.0 ?
C15 C20 C19 111.23(13) ?
C15 C20 H20A 109.4 ?
C19 C20 H20A 109.4 ?
C15 C20 H20B 109.4 ?
C19 C20 H20B 109.4 ?
H20A C20 H20B 108.0 ?
N3 C21 H21A 109.5 ?
N3 C21 H21B 109.5 ?
H21A C21 H21B 109.5 ?
N3 C21 H21C 109.5 ?
H21A C21 H21C 109.5 ?
H21B C21 H21C 109.5 ?

loop_
_geom_bond_atom_site_label_1
_geom_bond_atom_site_label_2
_geom_bond_distance
_geom_bond_publ_flag
P1 O2 1.4836(10) yes
P1 N2 1.6353(11) yes
P1 N3 1.6371(12) yes
P1 N1 1.6856(11) yes
O1 C7 1.2190(18) yes
N1 C7 1.3694(17) yes
N1 H1N 0.863(9) ?
N2 C14 1.4677(17) yes
N2 C8 1.4836(17) yes
N3 C21 1.4705(18) yes
N3 C15 1.4803(17) yes
C7 C1B 1.505(8) ?
C7 C1A 1.520(5) ?
F1A C2A 1.379(5) ?
C1A C6A 1.388(10) ?
C1A C2A 1.419(6) ?
C2A C3A 1.374(5) ?
C3A C4A 1.377(5) ?
C3A H3A 0.9500 ?
C4A C5A 1.391(5) ?
C4A H4A 0.9500 ?
C5A C6A 1.362(7) ?
C5A H5A 0.9500 ?
C6A H6A 0.9500 ?
F1B C2B 1.375(12) ?
C1B C2B 1.337(17) ?
C1B C6B 1.338(14) ?
C2B C3B 1.451(19) ?
C3B C4B 1.357(9) ?
C3B H3B 0.9500 ?
C4B C5B 1.372(8) ?
C4B H4B 0.9500 ?
C5B C6B 1.387(9) ?
C5B H5B 0.9500 ?
C6B H6B 0.9500 ?
C8 C9 1.521(2) ?
C8 C13 1.5300(19) ?
C8 H8A 1.0000 ?
C9 C10 1.531(2) ?
C9 H9A 0.9900 ?
C9 H9B 0.9900 ?
C10 C11 1.521(3) ?
C10 H10A 0.9900 ?
C10 H10B 0.9900 ?
C11 C12 1.516(3) ?
C11 H11A 0.9900 ?
C11 H11B 0.9900 ?
C12 C13 1.528(2) ?
C12 H12A 0.9900 ?
C12 H12B 0.9900 ?
C13 H13A 0.9900 ?
C13 H13B 0.9900 ?
C14 H14A 0.9800 ?
C14 H14B 0.9800 ?
C14 H14C 0.9800 ?
C15 C20 1.527(2) ?
C15 C16 1.530(2) ?
C15 H15A 1.0000 ?
C16 C17 1.530(2) ?
C16 H16A 0.9900 ?
C16 H16B 0.9900 ?
C17 C18 1.524(3) ?
C17 H17A 0.9900 ?
C17 H17B 0.9900 ?
C18 C19 1.529(2) ?
C18 H18A 0.9900 ?
C18 H18B 0.9900 ?
C19 C20 1.533(2) ?
C19 H19A 0.9900 ?
C19 H19B 0.9900 ?
C20 H20A 0.9900 ?
C20 H20B 0.9900 ?
C21 H21A 0.9800 ?
C21 H21B 0.9800 ?
C21 H21C 0.9800 ?

loop_
_geom_hbond_atom_site_label_D
_geom_hbond_atom_site_label_H
_geom_hbond_atom_site_label_A
_geom_hbond_site_symmetry_A
_geom_hbond_distance_DH
_geom_hbond_distance_HA
_geom_hbond_distance_DA
_geom_hbond_angle_DHA
N1 H1N O2 2_665 0.863(9) 1.927(11) 2.7476(14) 158.2(16)

loop_
_geom_torsion_atom_site_label_1
_geom_torsion_atom_site_label_2
_geom_torsion_atom_site_label_3
_geom_torsion_atom_site_label_4
_geom_torsion
_geom_torsion_publ_flag
O2 P1 N1 C7 166.02(12) yes
N2 P1 N1 C7 45.22(14) yes
N3 P1 N1 C7 -69.21(13) yes
O2 P1 N2 C14 158.40(11) ?
N3 P1 N2 C14 31.17(13) ?
N1 P1 N2 C14 -83.86(12) ?
O2 P1 N2 C8 -33.54(12) ?
N3 P1 N2 C8 -160.77(10) ?
N1 P1 N2 C8 84.20(11) ?
O2 P1 N3 C21 -62.72(12) ?
N2 P1 N3 C21 60.56(12) ?
N1 P1 N3 C21 179.97(10) ?
O2 P1 N3 C15 97.35(12) ?
N2 P1 N3 C15 -139.37(12) ?
N1 P1 N3 C15 -19.96(14) ?
P1 N1 C7 O1 4.1(2) yes
P1 N1 C7 C1B 178.8(6) ?
P1 N1 C7 C1A -173.0(3) ?
O1 C7 C1A C6A -141.5(5) ?
N1 C7 C1A C6A 35.6(6) ?
C1B C7 C1A C6A 174(4) ?
O1 C7 C1A C2A 38.2(6) ?
N1 C7 C1A C2A -144.7(4) ?
C1B C7 C1A C2A -6(3) ?
C6A C1A C2A C3A -0.5(7) ?
C7 C1A C2A C3A 179.8(3) ?
C6A C1A C2A F1A -175.9(4) ?
C7 C1A C2A F1A 4.4(6) ?
F1A C2A C3A C4A 176.0(3) ?
C1A C2A C3A C4A 0.6(5) ?
C2A C3A C4A C5A -0.2(4) ?
C3A C4A C5A C6A -0.2(5) ?
C4A C5A C6A C1A 0.4(7) ?
C2A C1A C6A C5A -0.1(8) ?
C7 C1A C6A C5A 179.6(4) ?
O1 C7 C1B C2B -144.7(10) ?
N1 C7 C1B C2B 40.3(14) ?
C1A C7 C1B C2B -5(3) ?
O1 C7 C1B C6B 33.6(12) ?
N1 C7 C1B C6B -141.5(8) ?
C1A C7 C1B C6B 174(5) ?
C6B C1B C2B F1B -177.2(10) ?
C7 C1B C2B F1B 1(2) ?
C6B C1B C2B C3B 0(2) ?
C7 C1B C2B C3B 177.8(8) ?
C1B C2B C3B C4B 1.2(16) ?
F1B C2B C3B C4B 178.4(7) ?
C2B C3B C4B C5B -1.3(11) ?
C3B C4B C5B C6B 0.5(10) ?
C2B C1B C6B C5B -0.5(19) ?
C7 C1B C6B C5B -178.6(7) ?
C4B C5B C6B C1B 0.5(11) ?
C14 N2 C8 C9 73.62(15) ?
P1 N2 C8 C9 -95.21(12) ?
C14 N2 C8 C13 -50.95(16) ?
P1 N2 C8 C13 140.22(10) ?
N2 C8 C9 C10 179.97(12) ?
C13 C8 C9 C10 -55.69(16) ?
C8 C9 C10 C11 55.5(2) ?
C9 C10 C11 C12 -55.9(2) ?
C10 C11 C12 C13 56.5(2) ?
C11 C12 C13 C8 -56.75(18) ?
N2 C8 C13 C12 -178.41(12) ?
C9 C8 C13 C12 56.50(16) ?
C21 N3 C15 C20 54.79(17) ?
P1 N3 C15 C20 -105.01(14) ?
C21 N3 C15 C16 -71.31(17) ?
P1 N3 C15 C16 128.89(13) ?
N3 C15 C16 C17 -176.95(14) ?
C20 C15 C16 C17 56.06(19) ?
C15 C16 C17 C18 -57.3(2) ?
C16 C17 C18 C19 57.1(2) ?
C17 C18 C19 C20 -55.6(2) ?
N3 C15 C20 C19 179.58(12) ?
C16 C15 C20 C19 -54.65(17) ?
C18 C19 C20 C15 54.31(19) ?
